data_7217322
loop_
_publ_author_name
'Kitada, Nobuo'
'Ishida, Takayuki'

_publ_section_title
;
 Polymeric one- and two-dimensional copper(i) iodide complexes showing
 photoluminescence tunable by azaaromatic ligands
;
_journal_issue 34
_journal_name_full CrystEngComm
_journal_page_first 8035
_journal_paper_doi 10.1039/C4CE01231C
_journal_volume 16
_journal_year 2014
_chemical_formula_moiety 'C6 H8 Cu I N2'
_chemical_formula_sum 'C6 H8 Cu I N2'
_chemical_formula_weight 298.59
_space_group_IT_number 14
_symmetry_cell_setting monoclinic
_symmetry_Int_Tables_number 14
_symmetry_space_group_name_Hall '-P 2ybc'
_symmetry_space_group_name_H-M 'P 1 21/c 1'
_atom_sites_solution_hydrogens geom
_atom_sites_solution_primary direct
_atom_sites_solution_secondary difmap
_cell_angle_alpha 90.0000
_cell_angle_beta 97.299(3)
_cell_angle_gamma 90.0000
_cell_formula_units_Z 4
_cell_length_a 4.1718(2)
_cell_length_b 27.4616(14)
_cell_length_c 7.6232(6)
_cell_measurement_reflns_used 17283
_cell_measurement_temperature 293
_cell_measurement_theta_max 27.48
_cell_measurement_theta_min 2.23
_cell_volume 866.27(9)
_computing_cell_refinement 'RAPID AUTO'
_computing_data_collection 'RAPID AUTO (Rigaku)'
_computing_data_reduction 'RAPID AUTO'
_computing_molecular_graphics 'CrystalStructure 4.0'
_computing_publication_material 'CrystalStructure 4.0 (Rigaku, 2010)'
_computing_structure_refinement 'CRYSTALS (Carruthers, et al., 1999)'
_computing_structure_solution 'SIR92 (Altomare, et al., 1994)'
_diffrn_ambient_temperature 293
_diffrn_detector_area_resol_mean 10.000
_diffrn_measured_fraction_theta_full 0.998
_diffrn_measured_fraction_theta_max 0.998
_diffrn_measurement_device_type 'Rigaku R-AXIS RAPID'
_diffrn_measurement_method \w
_diffrn_radiation_type 'Mo K\a'
_diffrn_radiation_wavelength 0.71073
_diffrn_reflns_av_R_equivalents 0.0693
_diffrn_reflns_limit_h_max 5
_diffrn_reflns_limit_h_min -4
_diffrn_reflns_limit_k_max 35
_diffrn_reflns_limit_k_min -35
_diffrn_reflns_limit_l_max 9
_diffrn_reflns_limit_l_min -9
_diffrn_reflns_number 10692
_diffrn_reflns_theta_full 27.48
_diffrn_reflns_theta_max 27.48
_diffrn_standards_number 0
_exptl_absorpt_coefficient_mu 6.015
_exptl_absorpt_correction_T_max 0.548
_exptl_absorpt_correction_T_min 0.028
_exptl_absorpt_correction_type multi-scan
_exptl_absorpt_process_details 'ABSCOR (Rigaku, 1995)'
_exptl_crystal_colour yellow
_exptl_crystal_density_diffrn 2.289
_exptl_crystal_density_method 'not measured'
_exptl_crystal_description platelet
_exptl_crystal_F_000 560.00
_exptl_crystal_size_max 1.35
_exptl_crystal_size_mid 0.29
_exptl_crystal_size_min 0.10
_refine_diff_density_max 4.320
_refine_diff_density_min -1.310
_refine_ls_extinction_coef 447(36)
_refine_ls_extinction_method 'Larson (1970) Crystallographic Computing eq. 22'
_refine_ls_goodness_of_fit_ref 1.473
_refine_ls_hydrogen_treatment constr
_refine_ls_number_parameters 100
_refine_ls_number_reflns 1990
_refine_ls_R_factor_gt 0.0683
_refine_ls_shift/su_max 0.000
_refine_ls_structure_factor_coef F
_refine_ls_weighting_details 'w = 1/[0.0020Fo^2^ + 5.0000\s(Fo^2^)]'
_refine_ls_weighting_scheme calc
_refine_ls_wR_factor_ref 0.1122
_reflns_number_gt 1818
_reflns_number_total 1990
_reflns_threshold_expression F>2.0\s(F)
_cod_data_source_file c4ce01231c1.cif
_cod_data_source_block '[CuI(2,6-dmpz)]n'
_cod_original_cell_volume 866.27(10)
_cod_database_code 7217322

loop_
_symmetry_equiv_pos_site_id
_symmetry_equiv_pos_as_xyz
1 +X,+Y,+Z
2 -X,1/2+Y,1/2-Z
3 -X,-Y,-Z
4 +X,1/2-Y,1/2+Z

loop_
_atom_site_label
_atom_site_type_symbol
_atom_site_fract_x
_atom_site_fract_y
_atom_site_fract_z
_atom_site_U_iso_or_equiv
_atom_site_adp_type
_atom_site_occupancy
_atom_site_symmetry_multiplicity
_atom_site_calc_flag
_atom_site_refinement_flags
I1 I 0.18280(13) 0.02746(2) -0.24130(8) 0.0432(3) Uani 1.0 4 d .
Cu1 Cu 0.2879(3) 0.01912(5) 0.10568(17) 0.0489(4) Uani 1.0 4 d .
N1 N 0.3035(17) 0.0884(3) 0.2105(11) 0.047(3) Uani 1.0 4 d .
N2 N 0.286(3) 0.1800(3) 0.3618(13) 0.058(3) Uani 1.0 4 d .
C1 C 0.141(3) 0.1251(4) 0.1283(14) 0.051(3) Uani 1.0 4 d .
C2 C 0.132(3) 0.1708(4) 0.2011(15) 0.054(3) Uani 1.0 4 d .
C3 C 0.451(3) 0.1437(4) 0.4476(14) 0.050(3) Uani 1.0 4 d .
C4 C 0.456(3) 0.0976(4) 0.3705(14) 0.047(3) Uani 1.0 4 d .
C5 C -0.049(4) 0.2128(5) 0.105(2) 0.082(5) Uani 1.0 4 d .
C6 C 0.620(4) 0.1540(5) 0.6267(16) 0.071(4) Uani 1.0 4 d .
H1 H 0.0297 0.1197 0.0164 0.0711 Uiso 1.0 4 calc R
H2 H 0.5684 0.0725 0.4332 0.0497 Uiso 1.0 4 calc R
H3 H 0.0597 0.2218 0.0066 0.1040 Uiso 1.0 4 calc R
H4 H -0.2673 0.2034 0.0638 0.2875 Uiso 1.0 4 calc R
H5 H -0.0515 0.2401 0.1840 0.1404 Uiso 1.0 4 calc R
H6 H 0.4649 0.1641 0.7025 0.1390 Uiso 1.0 4 calc R
H7 H 0.7281 0.1252 0.6741 0.1352 Uiso 1.0 4 calc R
H8 H 0.7751 0.1795 0.6199 0.0912 Uiso 1.0 4 calc R

loop_
_atom_site_aniso_label
_atom_site_aniso_U_11
_atom_site_aniso_U_22
_atom_site_aniso_U_33
_atom_site_aniso_U_12
_atom_site_aniso_U_13
_atom_site_aniso_U_23
I1 0.0387(6) 0.0508(6) 0.0398(5) 0.0023(3) 0.0042(3) 0.0058(3)
Cu1 0.0537(8) 0.0438(8) 0.0488(8) 0.0025(5) 0.0051(6) -0.0028(5)
N1 0.058(5) 0.040(5) 0.043(5) -0.002(4) 0.008(4) -0.001(4)
N2 0.070(6) 0.040(5) 0.063(6) -0.003(5) 0.000(5) -0.002(4)
C1 0.063(6) 0.044(6) 0.045(6) 0.006(5) 0.006(5) 0.004(4)
C2 0.068(6) 0.046(6) 0.048(6) 0.005(5) 0.010(5) 0.003(5)
C3 0.059(6) 0.042(5) 0.047(6) -0.004(5) 0.002(5) -0.001(4)
C4 0.055(6) 0.039(5) 0.046(6) 0.003(5) 0.007(4) 0.003(4)
C5 0.111(11) 0.050(8) 0.079(10) 0.009(7) -0.014(9) 0.011(7)
C6 0.096(9) 0.058(7) 0.052(7) -0.006(8) -0.010(7) -0.010(6)

loop_
_atom_type_symbol
_atom_type_description
_atom_type_scat_dispersion_real
_atom_type_scat_dispersion_imag
_atom_type_scat_source
C C 0.003 0.002
;
International Tables for Crystallography
(1992, Vol. C, Tables 4.2.6.8 and 6.1.1.4)
;
H H 0.000 0.000
;
International Tables for Crystallography
(1992, Vol. C, Table 6.1.1.4)
;
Cu Cu 0.320 1.265
;
International Tables for Crystallography
(1992, Vol. C, Tables 4.2.6.8 and 6.1.1.4)
;
I I -0.474 1.812
;
International Tables for Crystallography
(1992, Vol. C, Tables 4.2.6.8 and 6.1.1.4)
;
N N 0.006 0.003
;
International Tables for Crystallography
(1992, Vol. C, Tables 4.2.6.8 and 6.1.1.4)
;

loop_
_geom_angle_atom_site_label_1
_geom_angle_atom_site_label_2
_geom_angle_atom_site_label_3
_geom_angle
_geom_angle_publ_flag
_geom_angle_site_symmetry_1
_geom_angle_site_symmetry_3
Cu1 I1 Cu1 66.74(5) yes . 3_555
Cu1 I1 Cu1 62.72(5) yes . 3_655
Cu1 I1 Cu1 103.67(5) yes 3_555 3_655
I1 Cu1 I1 113.26(5) yes . 3_555
I1 Cu1 I1 117.28(6) yes . 3_655
I1 Cu1 Cu1 57.03(4) yes . 3_555
I1 Cu1 Cu1 58.82(4) yes . 3_655
I1 Cu1 N1 107.6(3) yes . .
I1 Cu1 I1 103.67(5) yes 3_555 3_655
I1 Cu1 Cu1 56.22(4) yes 3_555 3_555
I1 Cu1 Cu1 127.31(6) yes 3_555 3_655
I1 Cu1 N1 106.4(3) yes 3_555 .
I1 Cu1 Cu1 129.08(6) yes 3_655 3_555
I1 Cu1 Cu1 58.46(4) yes 3_655 3_655
I1 Cu1 N1 108.1(2) yes 3_655 .
Cu1 Cu1 Cu1 94.88(6) yes 3_555 3_655
Cu1 Cu1 N1 122.0(2) yes 3_555 .
Cu1 Cu1 N1 126.1(3) yes 3_655 .
Cu1 N1 C1 121.9(7) yes . .
Cu1 N1 C4 121.3(7) yes . .
C1 N1 C4 116.6(9) yes . .
C2 N2 C3 117.8(9) yes . .
N1 C1 C2 122.8(9) yes . .
N2 C2 C1 120.6(10) yes . .
N2 C2 C5 116.8(10) yes . .
C1 C2 C5 122.6(10) yes . .
N2 C3 C4 120.4(9) yes . .
N2 C3 C6 117.6(10) yes . .
C4 C3 C6 122.0(10) yes . .
N1 C4 C3 121.8(9) yes . .
N1 C1 H1 118.602 no . .
C2 C1 H1 118.584 no . .
N1 C4 H2 118.915 no . .
C3 C4 H2 119.275 no . .
C2 C5 H3 108.404 no . .
C2 C5 H4 110.364 no . .
C2 C5 H5 109.730 no . .
H3 C5 H4 109.445 no . .
H3 C5 H5 109.435 no . .
H4 C5 H5 109.443 no . .
C3 C6 H6 109.404 no . .
C3 C6 H7 109.528 no . .
C3 C6 H8 109.570 no . .
H6 C6 H7 109.443 no . .
H6 C6 H8 109.442 no . .
H7 C6 H8 109.441 no . .

loop_
_geom_bond_atom_site_label_1
_geom_bond_atom_site_label_2
_geom_bond_distance
_geom_bond_publ_flag
_geom_bond_site_symmetry_2
I1 Cu1 2.6356(15) yes .
I1 Cu1 2.6604(15) yes 3_555
I1 Cu1 2.6458(14) yes 3_655
Cu1 Cu1 2.9133(18) yes 3_555
Cu1 Cu1 2.748(2) yes 3_655
Cu1 N1 2.061(9) yes .
N1 C1 1.326(13) yes .
N1 C4 1.326(12) yes .
N2 C2 1.333(14) yes .
N2 C3 1.335(13) yes .
C1 C2 1.376(15) yes .
C2 C5 1.514(18) yes .
C3 C4 1.397(14) yes .
C3 C6 1.483(16) yes .
C1 H1 0.930 no .
C4 H2 0.930 no .
C5 H3 0.960 no .
C5 H4 0.960 no .
C5 H5 0.960 no .
C6 H6 0.960 no .
C6 H7 0.960 no .
C6 H8 0.960 no .

loop_
_geom_contact_atom_site_label_1
_geom_contact_atom_site_label_2
_geom_contact_distance
_geom_contact_publ_flag
_geom_contact_site_symmetry_2
N1 N2 2.773(12) no .
C1 C3 2.656(14) no .
C2 C4 2.665(15) no .
I1 H1 3.3170 no .
I1 H2 3.5554 no 1_454
I1 H2 3.3598 no 1_554
I1 H2 3.3372 no 3_655
I1 H7 3.3021 no 1_454
Cu1 H1 3.0111 no .
Cu1 H2 3.0013 no .
N2 H1 3.1784 no .
N2 H2 3.2003 no .
N2 H3 2.9813 no .
N2 H3 3.1059 no 4_555
N2 H4 3.0926 no .
N2 H4 3.1825 no 1_655
N2 H5 2.4609 no .
N2 H6 2.6458 no .
N2 H7 3.1976 no .
N2 H8 3.0776 no 1_455
N2 H8 2.6491 no .
C1 H2 3.1001 no .
C1 H3 2.8193 no .
C1 H4 2.7491 no .
C1 H4 3.3568 no 1_655
C1 H5 3.3004 no .
C2 H2 3.5946 no .
C2 H4 2.9737 no 1_655
C3 H1 3.5854 no .
C3 H8 3.4026 no 1_455
C4 H1 3.0985 no .
C4 H6 3.1179 no .
C4 H7 2.5592 no .
C4 H8 3.1314 no .
C5 H1 2.6768 no .
C5 H3 3.5260 no 4_555
C5 H4 3.3277 no 1_655
C5 H5 3.4619 no 4_554
C5 H8 3.0516 no 4_454
C6 H1 3.3689 no 1_656
C6 H2 2.6751 no .
C6 H4 3.5724 no 1_656
C6 H5 3.2205 no 4_655
C6 H6 3.5112 no 1_655
C6 H8 3.5860 no 1_455
H1 H3 2.8072 no .
H1 H4 2.6574 no .
H1 H5 3.5764 no .
H1 H6 3.3666 no 1_454
H1 H6 3.4082 no 1_554
H1 H7 2.7536 no 1_454
H1 H8 3.4855 no 1_454
H2 H6 3.3101 no .
H2 H7 2.3659 no .
H2 H8 3.3308 no .
H3 H4 2.8314 no 1_655
H3 H5 2.6589 no 4_554
H3 H6 3.5463 no 1_454
H3 H6 3.4256 no 1_554
H3 H8 3.2495 no 1_454
H3 H8 3.1249 no 4_454
H4 H5 3.5019 no 4_554
H4 H6 3.0357 no 1_454
H4 H8 3.4736 no 1_454
H4 H8 3.2459 no 4_454
H5 H6 3.3284 no 4_454
H5 H6 3.3914 no 4_554
H5 H8 2.3547 no 4_454
H6 H7 3.2359 no 1_455
H6 H8 2.8977 no 1_455

loop_
_geom_torsion_atom_site_label_1
_geom_torsion_atom_site_label_2
_geom_torsion_atom_site_label_3
_geom_torsion_atom_site_label_4
_geom_torsion
_geom_torsion_publ_flag
_geom_torsion_site_symmetry_1
_geom_torsion_site_symmetry_3
_geom_torsion_site_symmetry_4
Cu1 I1 Cu1 I1 128.17(6) no . 3_555 1_455
Cu1 I1 Cu1 Cu1 0(3301420) no . 3_555 .
Cu1 I1 Cu1 Cu1 67.61(6) no . 3_555 1_455
Cu1 I1 Cu1 N1 -117.94(6) no . 3_555 3_555
Cu1 I1 Cu1 I1 120.73(7) no 3_555 . 3_655
Cu1 I1 Cu1 Cu1 120.73(5) no 3_555 . 3_655
Cu1 I1 Cu1 N1 -117.23(7) no 3_555 . .
Cu1 I1 Cu1 I1 -125.63(6) no . 3_655 1_655
Cu1 I1 Cu1 Cu1 -68.30(7) no . 3_655 1_655
Cu1 I1 Cu1 N1 121.75(7) no . 3_655 3_655
Cu1 I1 Cu1 I1 -120.73(7) no 3_655 . 3_555
Cu1 I1 Cu1 Cu1 -120.73(5) no 3_655 . 3_555
Cu1 I1 Cu1 Cu1 -0(2990116) no 3_655 . 3_655
Cu1 I1 Cu1 N1 122.04(7) no 3_655 . .
Cu1 I1 Cu1 I1 -54.37(7) no 3_555 3_655 3_655
Cu1 I1 Cu1 Cu1 -122.66(7) no 3_555 3_655 1_655
Cu1 I1 Cu1 Cu1 -54.37(4) no 3_555 3_655 .
Cu1 I1 Cu1 N1 67.38(7) no 3_555 3_655 3_655
Cu1 I1 Cu1 I1 51.83(7) no 3_655 3_555 3_555
Cu1 I1 Cu1 Cu1 51.83(4) no 3_655 3_555 .
Cu1 I1 Cu1 Cu1 119.44(6) no 3_655 3_555 1_455
Cu1 I1 Cu1 N1 -66.10(6) no 3_655 3_555 3_555
I1 Cu1 Cu1 I1 -79.80(7) no . 3_555 1_455
I1 Cu1 Cu1 Cu1 -132.43(5) no . 3_555 1_455
I1 Cu1 Cu1 N1 88.9(3) no . 3_555 3_555
I1 Cu1 Cu1 I1 83.16(7) no . 3_655 1_655
I1 Cu1 Cu1 Cu1 133.63(5) no . 3_655 1_655
I1 Cu1 Cu1 N1 -90.3(3) no . 3_655 3_655
I1 Cu1 N1 C1 28.7(6) no . . .
I1 Cu1 N1 C4 -156.9(5) no . . .
I1 Cu1 Cu1 I1 100.20(8) no 3_555 3_555 1_455
I1 Cu1 Cu1 Cu1 47.57(4) no 3_555 3_555 1_455
I1 Cu1 Cu1 N1 -91.1(3) no 3_555 3_555 3_555
I1 Cu1 Cu1 I1 -83.16(7) no 3_555 3_655 3_655
I1 Cu1 Cu1 I1 96.84(7) no 3_555 3_655 .
I1 Cu1 Cu1 Cu1 -129.53(6) no 3_555 3_655 1_655
I1 Cu1 Cu1 N1 6.59(11) no 3_555 3_655 3_655
I1 Cu1 N1 C1 -92.9(6) no 3_555 . .
I1 Cu1 N1 C4 81.5(6) no 3_555 . .
I1 Cu1 Cu1 I1 79.80(7) no 3_655 3_555 3_555
I1 Cu1 Cu1 I1 -100.20(8) no 3_655 3_555 .
I1 Cu1 Cu1 Cu1 127.37(7) no 3_655 3_555 1_455
I1 Cu1 Cu1 N1 -11.27(12) no 3_655 3_555 3_555
I1 Cu1 Cu1 I1 -96.84(7) no 3_655 3_655 1_655
I1 Cu1 Cu1 Cu1 -46.37(3) no 3_655 3_655 1_655
I1 Cu1 Cu1 N1 89.8(3) no 3_655 3_655 3_655
I1 Cu1 N1 C1 156.3(5) no 3_655 . .
I1 Cu1 N1 C4 -29.3(6) no 3_655 . .
Cu1 Cu1 Cu1 I1 -133.63(6) no 3_555 3_655 3_655
Cu1 Cu1 Cu1 I1 129.53(7) no 3_555 3_655 1_655
Cu1 Cu1 Cu1 I1 46.37(4) no 3_555 3_655 .
Cu1 Cu1 Cu1 N1 -43.89(9) no 3_555 3_655 3_655
Cu1 Cu1 Cu1 I1 132.43(6) no 3_655 3_555 3_555
Cu1 Cu1 Cu1 I1 -47.57(4) no 3_655 3_555 .
Cu1 Cu1 Cu1 I1 -127.37(7) no 3_655 3_555 1_455
Cu1 Cu1 Cu1 N1 41.36(9) no 3_655 3_555 3_555
Cu1 Cu1 N1 C1 -32.9(7) no 3_555 . .
Cu1 Cu1 N1 C4 141.5(4) no 3_555 . .
N1 Cu1 Cu1 I1 -88.9(3) no . 3_555 3_555
N1 Cu1 Cu1 I1 91.1(3) no . 3_555 .
N1 Cu1 Cu1 I1 11.3(3) no . 3_555 1_455
N1 Cu1 Cu1 Cu1 -41.4(3) no . 3_555 1_455
Cu1 Cu1 N1 C1 92.5(6) no 3_655 . .
Cu1 Cu1 N1 C4 -93.0(6) no 3_655 . .
N1 Cu1 Cu1 I1 90.3(3) no . 3_655 3_655
N1 Cu1 Cu1 I1 -6.6(3) no . 3_655 1_655
N1 Cu1 Cu1 I1 -89.7(3) no . 3_655 .
N1 Cu1 Cu1 Cu1 43.9(3) no . 3_655 1_655
Cu1 N1 C1 C2 175.8(6) no . . .
Cu1 N1 C4 C3 -175.8(6) no . . .
C1 N1 C4 C3 -1.1(14) no . . .
C4 N1 C1 C2 1.1(14) no . . .
C2 N2 C3 C4 -0.9(15) no . . .
C2 N2 C3 C6 -179.7(9) no . . .
C3 N2 C2 C1 0.9(16) no . . .
C3 N2 C2 C5 -179.1(9) no . . .
N1 C1 C2 N2 -1.1(17) no . . .
N1 C1 C2 C5 178.9(9) no . . .
N2 C3 C4 N1 1.0(16) no . . .
C6 C3 C4 N1 179.7(10) no . . .
